data_1573247
_journal_paper_doi 10.1039/D4CY01032A
_chemical_formula_moiety 'C41 H36 O6 P2 Ru'
_chemical_formula_sum 'C41 H36 O6 P2 Ru'
_chemical_formula_weight 787.71
_space_group_crystal_system orthorhombic
_space_group_IT_number 61
_space_group_name_Hall '-P 2ac 2ab'
_space_group_name_H-M_alt 'P b c a'
_atom_sites_solution_hydrogens mixed
_atom_sites_solution_primary dual
_audit_creation_method SHELXL-2018/3
_audit_update_record
;
2023-09-20 deposited with the CCDC.	2024-11-18 downloaded from the CCDC.
;
_cell_angle_alpha 90
_cell_angle_beta 90
_cell_angle_gamma 90
_cell_formula_units_Z 8
_cell_length_a 17.38650(12)
_cell_length_b 18.59091(14)
_cell_length_c 22.10176(13)
_cell_measurement_reflns_used 38749
_cell_measurement_temperature 150(2)
_cell_measurement_theta_max 72.7740
_cell_measurement_theta_min 4.0160
_cell_volume 7143.97(8)
_computing_cell_refinement 'CrysAlisPro 1.171.42.49 (Rigaku OD, 2022)'
_computing_data_collection 'CrysAlisPro 1.171.42.49 (Rigaku OD, 2022)'
_computing_data_reduction 'CrysAlisPro 1.171.42.49 (Rigaku OD, 2022)'
_computing_molecular_graphics 'ORTEP3 for Windows - Farrugia, L. J. J. Appl. Crystallogr. 1997, 30, 565'
_computing_publication_material
;
 'WinGX publication routines, Farrugia, 
 L. J., J. Appl. Crystallogr., 1999, 32, 837-838
;
_computing_structure_refinement
;
 SHELXL-2018/3 (Sheldrick, 2018)
 Sheldrick GM (2008) Acta Crystallogr A64:112--122 and 
 C. B. H\"ubschle, G. M. Sheldrick and B. Dittrich
 ShelXle: a Qt graphical user interface for SHELXL
 J. Appl. Cryst., 44, (2011) 1281-1284.
;
_computing_structure_solution 'SHELXT 2014/5 (Sheldrick, 2014)'
_diffrn_ambient_environment N~2~
_diffrn_ambient_temperature 150.00(10)
_diffrn_detector 'CCD plate'
_diffrn_detector_area_resol_mean 8.1150
_diffrn_detector_type EosS2
_diffrn_measured_fraction_theta_full 1.000
_diffrn_measured_fraction_theta_max 0.998
_diffrn_measurement_device 'four-circle diffractometer'
_diffrn_measurement_device_type 'SuperNova, Dual, Cu at home/near, EosS2'
_diffrn_measurement_method '\w scans'
_diffrn_radiation_monochromator mirror
_diffrn_radiation_probe x-ray
_diffrn_radiation_type 'Cu K\a'
_diffrn_radiation_wavelength 1.54184
_diffrn_reflns_av_R_equivalents 0.0509
_diffrn_reflns_av_unetI/netI 0.0191
_diffrn_reflns_Laue_measured_fraction_full 1.000
_diffrn_reflns_Laue_measured_fraction_max 0.998
_diffrn_reflns_limit_h_max 21
_diffrn_reflns_limit_h_min -21
_diffrn_reflns_limit_k_max 22
_diffrn_reflns_limit_k_min -22
_diffrn_reflns_limit_l_max 27
_diffrn_reflns_limit_l_min -17
_diffrn_reflns_number 97666
_diffrn_reflns_point_group_measured_fraction_full 1.000
_diffrn_reflns_point_group_measured_fraction_max 0.998
_diffrn_reflns_theta_full 67.684
_diffrn_reflns_theta_max 72.948
_diffrn_reflns_theta_min 4.000
_diffrn_source 'micro-focus sealed X-ray tube'
_diffrn_source_type 'SuperNova (Cu) X-ray Source'
_exptl_absorpt_coefficient_mu 4.792
_exptl_absorpt_correction_T_max 1.00000
_exptl_absorpt_correction_T_min 0.65840
_exptl_absorpt_correction_type multi-scan
_exptl_absorpt_process_details
;
CrysAlisPro 1.171.42.49 (Rigaku Oxford Diffraction, 2022)
Empirical absorption correction using spherical harmonics,
implemented in SCALE3 ABSPACK scaling algorithm.
;
_exptl_crystal_colour yellow
_exptl_crystal_density_diffrn 1.465
_exptl_crystal_description block
_exptl_crystal_F_000 3232
_exptl_crystal_recrystallization_method 'Re-crystallisation from solvent: acetone'
_exptl_crystal_size_max 0.367
_exptl_crystal_size_mid 0.220
_exptl_crystal_size_min 0.170
_refine_diff_density_max 0.861
_refine_diff_density_min -0.532
_refine_diff_density_rms 0.068
_refine_ls_extinction_method none
_refine_ls_goodness_of_fit_ref 1.106
_refine_ls_hydrogen_treatment mixed
_refine_ls_matrix_type full
_refine_ls_number_parameters 459
_refine_ls_number_reflns 7121
_refine_ls_number_restraints 0
_refine_ls_restrained_S_all 1.106
_refine_ls_R_factor_all 0.0393
_refine_ls_R_factor_gt 0.0358
_refine_ls_shift/su_max 0.003
_refine_ls_shift/su_mean 0.000
_refine_ls_structure_factor_coef Fsqd
_refine_ls_weighting_details 'w=1/[\s^2^(Fo^2^)+(0.0358P)^2^+9.9593P] where P=(Fo^2^+2Fc^2^)/3'
_refine_ls_weighting_scheme calc
_refine_ls_wR_factor_gt 0.0863
_refine_ls_wR_factor_ref 0.0887
_reflns_Friedel_coverage 0.000
_reflns_number_gt 6534
_reflns_number_total 7121
_reflns_threshold_expression 'I > 2\s(I)'
_cod_data_source_file d4cy01032a2.cif
_cod_data_source_block s23uh8
_cod_database_code 1573247
_shelx_shelxl_version_number 2018/3
_shelx_space_group_comment
;
The symmetry employed for this shelxl refinement is uniquely defined
by the following loop, which should always be used as a source of
symmetry information in preference to the above space-group names.
They are only intended as comments.
;
_shelx_estimated_absorpt_t_min 0.272
_shelx_estimated_absorpt_t_max 0.496
_oxdiff_exptl_absorpt_empirical_full_min 0.769
_oxdiff_exptl_absorpt_empirical_full_max 1.341
_oxdiff_exptl_absorpt_empirical_details
;
Empirical correction (ABSPACK) includes:
- Absorption correction using spherical harmonics
- Frame scaling
;

loop_
_space_group_symop_operation_xyz
'x, y, z'
'-x+1/2, -y, z+1/2'
'-x, y+1/2, -z+1/2'
'x+1/2, -y+1/2, -z'
'-x, -y, -z'
'x-1/2, y, -z-1/2'
'x, -y-1/2, z-1/2'
'-x-1/2, y-1/2, z'

loop_
_atom_site_label
_atom_site_type_symbol
_atom_site_fract_x
_atom_site_fract_y
_atom_site_fract_z
_atom_site_U_iso_or_equiv
_atom_site_adp_type
_atom_site_occupancy
_atom_site_site_symmetry_order
_atom_site_calc_flag
_atom_site_refinement_flags_posn
_atom_site_refinement_flags_adp
_atom_site_refinement_flags_occupancy
_atom_site_disorder_assembly
_atom_site_disorder_group
Ru Ru 0.55962(2) 0.71004(2) 0.70782(2) 0.02362(7) Uani 1 1 d . . . . .
P1 P 0.62924(4) 0.74846(4) 0.78904(3) 0.02723(14) Uani 1 1 d . . . . .
P2 P 0.67067(4) 0.65485(4) 0.67771(3) 0.02491(13) Uani 1 1 d . . . . .
O1 O 0.49084(11) 0.65847(11) 0.64001(9) 0.0331(4) Uani 1 1 d . . . . .
O2 O 0.39187(12) 0.73552(11) 0.63392(10) 0.0395(5) Uani 1 1 d . . . . .
O3 O 0.53657(11) 0.61990(10) 0.76392(9) 0.0320(4) Uani 1 1 d . . . . .
O4 O 0.42346(11) 0.64769(12) 0.80616(10) 0.0398(5) Uani 1 1 d . . . . .
C1 C 0.74809(16) 0.68728(17) 0.72780(12) 0.0341(6) Uani 1 1 d . . . . .
H1A H 0.791837 0.653207 0.727050 0.041 Uiso 1 1 calc R U . . .
H1B H 0.766660 0.734774 0.713765 0.041 Uiso 1 1 calc R U . . .
C2 C 0.71637(16) 0.69349(17) 0.79196(12) 0.0337(6) Uani 1 1 d . . . . .
H2A H 0.754958 0.716236 0.818771 0.040 Uiso 1 1 calc R U . . .
H2B H 0.704244 0.645138 0.808125 0.040 Uiso 1 1 calc R U . . .
C3 C 0.65492(16) 0.84330(15) 0.79343(11) 0.0292(5) Uani 1 1 d . . . . .
C4 C 0.72183(17) 0.86655(17) 0.82241(13) 0.0374(6) Uani 1 1 d . . . . .
H4 H 0.760335 0.832828 0.833616 0.045 Uiso 1 1 calc R U . . .
C5 C 0.73183(19) 0.93926(19) 0.83479(15) 0.0456(8) Uani 1 1 d . . . . .
H5 H 0.777090 0.955083 0.854853 0.055 Uiso 1 1 calc R U . . .
C6 C 0.6762(2) 0.98884(18) 0.81805(15) 0.0464(8) Uani 1 1 d . . . . .
H6 H 0.683164 1.038344 0.827201 0.056 Uiso 1 1 calc R U . . .
C7 C 0.6107(2) 0.96643(17) 0.78810(14) 0.0405(7) Uani 1 1 d . . . . .
H7 H 0.572877 1.000507 0.776245 0.049 Uiso 1 1 calc R U . . .
C8 C 0.60034(17) 0.89392(16) 0.77538(13) 0.0344(6) Uani 1 1 d . . . . .
H8 H 0.555677 0.878668 0.754192 0.041 Uiso 1 1 calc R U . . .
C9 C 0.58360(17) 0.73715(15) 0.86379(12) 0.0313(6) Uani 1 1 d . . . . .
C10 C 0.61051(17) 0.68900(16) 0.90684(13) 0.0357(6) Uani 1 1 d . . . . .
H10 H 0.651765 0.657437 0.897382 0.043 Uiso 1 1 calc R U . . .
C11 C 0.57684(19) 0.68717(18) 0.96385(13) 0.0398(7) Uani 1 1 d . . . . .
H11 H 0.595458 0.654347 0.993358 0.048 Uiso 1 1 calc R U . . .
C12 C 0.51675(18) 0.73242(18) 0.97802(13) 0.0400(7) Uani 1 1 d . . . . .
H12 H 0.494770 0.731483 1.017364 0.048 Uiso 1 1 calc R U . . .
C13 C 0.48864(19) 0.77910(19) 0.93485(14) 0.0433(7) Uani 1 1 d . . . . .
H13 H 0.446600 0.809823 0.944103 0.052 Uiso 1 1 calc R U . . .
C14 C 0.52210(18) 0.78101(17) 0.87769(14) 0.0393(7) Uani 1 1 d . . . . .
H14 H 0.502369 0.812888 0.847897 0.047 Uiso 1 1 calc R U . . .
C15 C 0.70663(15) 0.66966(14) 0.60118(12) 0.0285(5) Uani 1 1 d . . . . .
C16 C 0.78402(17) 0.67987(18) 0.58973(13) 0.0392(7) Uani 1 1 d . . . . .
H16 H 0.819090 0.686649 0.622196 0.047 Uiso 1 1 calc R U . . .
C17 C 0.81020(19) 0.6801(2) 0.52988(14) 0.0469(8) Uani 1 1 d . . . . .
H17 H 0.863292 0.687281 0.521699 0.056 Uiso 1 1 calc R U . . .
C18 C 0.75989(19) 0.67012(19) 0.48309(13) 0.0425(7) Uani 1 1 d . . . . .
H18 H 0.778414 0.669150 0.442664 0.051 Uiso 1 1 calc R U . . .
C19 C 0.68263(19) 0.66146(17) 0.49423(13) 0.0394(7) Uani 1 1 d . . . . .
H19 H 0.647695 0.655717 0.461532 0.047 Uiso 1 1 calc R U . . .
C20 C 0.65590(17) 0.66113(16) 0.55327(13) 0.0356(6) Uani 1 1 d . . . . .
H20 H 0.602545 0.655041 0.560989 0.043 Uiso 1 1 calc R U . . .
C21 C 0.67150(17) 0.55680(15) 0.67866(12) 0.0313(6) Uani 1 1 d . . . . .
C22 C 0.7406(2) 0.51945(19) 0.67921(14) 0.0446(7) Uani 1 1 d . . . . .
H22 H 0.787868 0.544568 0.683840 0.053 Uiso 1 1 calc R U . . .
C23 C 0.7403(3) 0.4452(2) 0.67296(17) 0.0614(11) Uani 1 1 d . . . . .
H23 H 0.787523 0.419512 0.673551 0.074 Uiso 1 1 calc R U . . .
C24 C 0.6726(3) 0.40869(19) 0.66594(18) 0.0630(11) Uani 1 1 d . . . . .
H24 H 0.672845 0.357772 0.662311 0.076 Uiso 1 1 calc R U . . .
C25 C 0.6038(3) 0.44578(19) 0.66412(19) 0.0583(10) Uani 1 1 d . . . . .
H25 H 0.556863 0.420540 0.658377 0.070 Uiso 1 1 calc R U . . .
C26 C 0.6034(2) 0.51996(17) 0.67070(15) 0.0432(7) Uani 1 1 d . . . . .
H26 H 0.556112 0.545480 0.669720 0.052 Uiso 1 1 calc R U . . .
C27 C 0.42623(15) 0.67950(15) 0.61923(12) 0.0291(5) Uani 1 1 d . . . . .
C28 C 0.39070(16) 0.62966(16) 0.57296(12) 0.0315(6) Uani 1 1 d . . . . .
C29 C 0.42678(18) 0.56616(18) 0.55671(14) 0.0399(7) Uani 1 1 d . . . . .
H29 H 0.475070 0.554039 0.574048 0.048 Uiso 1 1 calc R U . . .
C30 C 0.3926(2) 0.5201(2) 0.51514(16) 0.0498(8) Uani 1 1 d . . . . .
H30 H 0.417489 0.476412 0.504439 0.060 Uiso 1 1 calc R U . . .
C31 C 0.3230(2) 0.5375(2) 0.48938(16) 0.0550(9) Uani 1 1 d . . . . .
H31 H 0.299855 0.505984 0.460847 0.066 Uiso 1 1 calc R U . . .
C32 C 0.2870(2) 0.6009(2) 0.50523(17) 0.0563(9) Uani 1 1 d . . . . .
H32 H 0.239025 0.613113 0.487442 0.068 Uiso 1 1 calc R U . . .
C33 C 0.32064(18) 0.64694(19) 0.54711(14) 0.0418(7) Uani 1 1 d . . . . .
H33 H 0.295450 0.690398 0.558010 0.050 Uiso 1 1 calc R U . . .
C34 C 0.48220(16) 0.60941(16) 0.80146(12) 0.0311(6) Uani 1 1 d . . . . .
C35 C 0.49246(16) 0.54596(16) 0.84265(13) 0.0343(6) Uani 1 1 d . . . . .
C36 C 0.54942(19) 0.49566(19) 0.83171(17) 0.0459(8) Uani 1 1 d . . . . .
H36 H 0.582162 0.500833 0.797568 0.055 Uiso 1 1 calc R U . . .
C37 C 0.5588(2) 0.4376(2) 0.8706(2) 0.0569(10) Uani 1 1 d . . . . .
H37 H 0.596370 0.401875 0.862179 0.068 Uiso 1 1 calc R U . . .
C38 C 0.5130(2) 0.4322(2) 0.92155(19) 0.0600(10) Uani 1 1 d . . . . .
H38 H 0.521134 0.394098 0.949451 0.072 Uiso 1 1 calc R U . . .
C39 C 0.4559(2) 0.4817(2) 0.93206(17) 0.0566(10) Uani 1 1 d . . . . .
H39 H 0.423840 0.476937 0.966637 0.068 Uiso 1 1 calc R U . . .
C40 C 0.44481(19) 0.53855(19) 0.89249(15) 0.0435(7) Uani 1 1 d . . . . .
H40 H 0.404743 0.572280 0.899500 0.052 Uiso 1 1 calc R U . . .
O5 O 0.61220(14) 0.82972(12) 0.62791(10) 0.0444(5) Uani 1 1 d . . . . .
C41 C 0.58976(16) 0.78518(15) 0.65918(12) 0.0309(6) Uani 1 1 d . . . . .
O6 O 0.45427(11) 0.76086(12) 0.74025(10) 0.0327(4) Uani 1 1 d . . . . .
H6A H 0.429(3) 0.762(3) 0.709(2) 0.089(18) Uiso 1 1 d . . . . .
H6B H 0.430(3) 0.723(3) 0.762(3) 0.100(19) Uiso 1 1 d . . . . .

loop_
_atom_site_aniso_label
_atom_site_aniso_U_11
_atom_site_aniso_U_22
_atom_site_aniso_U_33
_atom_site_aniso_U_23
_atom_site_aniso_U_13
_atom_site_aniso_U_12
Ru 0.02071(11) 0.02599(11) 0.02416(11) 0.00096(7) -0.00113(7) 0.00108(7)
P1 0.0254(3) 0.0323(3) 0.0240(3) -0.0004(2) -0.0034(2) 0.0037(3)
P2 0.0198(3) 0.0318(3) 0.0231(3) 0.0015(2) 0.0006(2) 0.0003(2)
O1 0.0256(9) 0.0366(10) 0.0371(10) -0.0079(8) -0.0046(8) -0.0013(8)
O2 0.0405(11) 0.0382(11) 0.0399(11) -0.0037(9) -0.0090(9) 0.0075(9)
O3 0.0292(10) 0.0312(9) 0.0356(10) 0.0056(8) 0.0072(8) 0.0008(8)
O4 0.0259(10) 0.0505(13) 0.0431(11) 0.0098(10) 0.0065(9) 0.0060(9)
C1 0.0214(12) 0.0489(17) 0.0319(14) -0.0024(12) -0.0003(11) 0.0017(12)
C2 0.0272(14) 0.0434(16) 0.0304(14) 0.0003(11) -0.0022(11) 0.0079(12)
C3 0.0285(13) 0.0365(14) 0.0225(12) -0.0011(10) 0.0035(10) -0.0047(11)
C4 0.0333(15) 0.0483(17) 0.0306(14) -0.0009(12) -0.0021(11) -0.0050(13)
C5 0.0414(17) 0.0543(19) 0.0412(17) -0.0068(14) -0.0037(13) -0.0156(15)
C6 0.058(2) 0.0391(17) 0.0424(17) -0.0096(14) 0.0124(15) -0.0150(15)
C7 0.0442(17) 0.0375(16) 0.0399(16) -0.0001(13) 0.0076(13) 0.0013(13)
C8 0.0339(15) 0.0368(15) 0.0326(14) -0.0021(11) -0.0002(11) -0.0022(12)
C9 0.0343(14) 0.0337(14) 0.0259(13) 0.0025(11) -0.0027(11) -0.0007(11)
C10 0.0348(15) 0.0366(15) 0.0356(15) 0.0027(12) -0.0007(12) 0.0026(12)
C11 0.0442(17) 0.0450(17) 0.0302(14) 0.0123(13) -0.0003(12) -0.0054(14)
C12 0.0435(17) 0.0488(18) 0.0277(14) 0.0019(12) 0.0066(12) -0.0080(14)
C13 0.0417(17) 0.0504(18) 0.0377(16) 0.0008(14) 0.0119(13) 0.0031(14)
C14 0.0409(17) 0.0452(17) 0.0318(15) 0.0071(12) 0.0048(12) 0.0072(13)
C15 0.0307(13) 0.0293(13) 0.0255(12) 0.0015(10) 0.0021(10) 0.0007(10)
C16 0.0330(15) 0.0549(19) 0.0299(14) 0.0008(13) -0.0007(12) -0.0037(13)
C17 0.0343(16) 0.072(2) 0.0345(16) 0.0038(15) 0.0094(13) -0.0055(15)
C18 0.0483(18) 0.0539(19) 0.0254(13) 0.0023(13) 0.0055(13) 0.0016(15)
C19 0.0452(17) 0.0446(17) 0.0283(14) -0.0004(12) -0.0057(12) 0.0025(14)
C20 0.0330(14) 0.0420(16) 0.0317(14) 0.0007(12) 0.0000(11) -0.0008(12)
C21 0.0370(14) 0.0332(14) 0.0238(12) 0.0060(10) 0.0039(11) 0.0070(11)
C22 0.0494(19) 0.0468(18) 0.0374(16) 0.0004(13) -0.0089(14) 0.0164(15)
C23 0.079(3) 0.055(2) 0.051(2) -0.0043(17) -0.0157(19) 0.037(2)
C24 0.106(4) 0.0318(17) 0.051(2) 0.0000(15) -0.002(2) 0.015(2)
C25 0.071(3) 0.0359(18) 0.068(2) -0.0070(16) 0.021(2) -0.0082(17)
C26 0.0441(17) 0.0329(15) 0.0527(18) -0.0033(13) 0.0173(14) 0.0001(13)
C27 0.0251(13) 0.0350(14) 0.0271(12) 0.0038(11) 0.0008(10) -0.0033(11)
C28 0.0292(13) 0.0392(15) 0.0261(13) 0.0007(11) 0.0015(10) -0.0054(11)
C29 0.0320(15) 0.0470(17) 0.0405(16) -0.0070(13) -0.0017(12) -0.0020(13)
C30 0.0446(18) 0.052(2) 0.0524(19) -0.0200(16) -0.0026(15) -0.0005(15)
C31 0.051(2) 0.069(2) 0.0454(19) -0.0198(17) -0.0096(16) -0.0065(18)
C32 0.0450(19) 0.075(3) 0.0485(19) -0.0129(18) -0.0180(16) 0.0060(18)
C33 0.0384(16) 0.0509(18) 0.0362(15) -0.0046(13) -0.0060(13) 0.0040(14)
C34 0.0256(13) 0.0368(14) 0.0309(13) 0.0007(11) 0.0001(10) -0.0058(11)
C35 0.0293(14) 0.0376(15) 0.0360(14) 0.0063(12) -0.0027(11) -0.0096(12)
C36 0.0366(16) 0.0456(18) 0.056(2) 0.0138(15) 0.0027(14) -0.0016(14)
C37 0.0428(19) 0.047(2) 0.081(3) 0.0241(19) -0.0024(18) -0.0008(15)
C38 0.054(2) 0.057(2) 0.069(2) 0.0330(19) -0.0087(19) -0.0140(18)
C39 0.061(2) 0.063(2) 0.0463(19) 0.0176(17) 0.0037(17) -0.0168(19)
C40 0.0423(17) 0.0492(18) 0.0389(16) 0.0051(14) 0.0032(13) -0.0100(14)
O5 0.0555(14) 0.0371(11) 0.0406(11) 0.0126(10) -0.0010(10) -0.0048(10)
C41 0.0314(14) 0.0316(14) 0.0296(13) -0.0017(11) -0.0066(11) 0.0038(11)
O6 0.0252(9) 0.0396(11) 0.0333(10) -0.0031(9) -0.0009(8) 0.0067(8)

loop_
_atom_type_symbol
_atom_type_description
_atom_type_scat_dispersion_real
_atom_type_scat_dispersion_imag
_atom_type_scat_source
C C 0.0181 0.0091 'International Tables Vol C Tables 4.2.6.8 and 6.1.1.4'
H H 0.0000 0.0000 'International Tables Vol C Tables 4.2.6.8 and 6.1.1.4'
O O 0.0492 0.0322 'International Tables Vol C Tables 4.2.6.8 and 6.1.1.4'
P P 0.2955 0.4335 'International Tables Vol C Tables 4.2.6.8 and 6.1.1.4'
Ru Ru 0.0552 3.2960 'International Tables Vol C Tables 4.2.6.8 and 6.1.1.4'

loop_
_geom_angle_atom_site_label_1
_geom_angle_atom_site_label_2
_geom_angle_atom_site_label_3
_geom_angle
_geom_angle_site_symmetry_1
_geom_angle_site_symmetry_3
_geom_angle_publ_flag
C41 Ru O3 174.22(10) . . ?
C41 Ru O1 95.17(10) . . ?
O3 Ru O1 87.13(8) . . ?
C41 Ru O6 95.88(11) . . ?
O3 Ru O6 89.51(8) . . ?
O1 Ru O6 87.42(8) . . ?
C41 Ru P1 94.07(9) . . ?
O3 Ru P1 83.55(6) . . ?
O1 Ru P1 170.67(6) . . ?
O6 Ru P1 92.95(6) . . ?
C41 Ru P2 85.99(9) . . ?
O3 Ru P2 88.57(5) . . ?
O1 Ru P2 93.83(5) . . ?
O6 Ru P2 177.66(6) . . ?
P1 Ru P2 85.49(2) . . ?
C3 P1 C2 109.64(14) . . ?
C3 P1 C9 99.68(12) . . ?
C2 P1 C9 105.13(13) . . ?
C3 P1 Ru 118.38(9) . . ?
C2 P1 Ru 107.01(10) . . ?
C9 P1 Ru 116.17(9) . . ?
C21 P2 C15 99.14(12) . . ?
C21 P2 C1 108.32(14) . . ?
C15 P2 C1 104.90(13) . . ?
C21 P2 Ru 116.88(9) . . ?
C15 P2 Ru 119.46(9) . . ?
C1 P2 Ru 107.16(9) . . ?
C27 O1 Ru 127.31(18) . . ?
C34 O3 Ru 129.94(18) . . ?
C2 C1 P2 108.59(19) . . ?
C2 C1 H1A 110.0 . . ?
P2 C1 H1A 110.0 . . ?
C2 C1 H1B 110.0 . . ?
P2 C1 H1B 110.0 . . ?
H1A C1 H1B 108.4 . . ?
C1 C2 P1 107.99(19) . . ?
C1 C2 H2A 110.1 . . ?
P1 C2 H2A 110.1 . . ?
C1 C2 H2B 110.1 . . ?
P1 C2 H2B 110.1 . . ?
H2A C2 H2B 108.4 . . ?
C8 C3 C4 119.3(3) . . ?
C8 C3 P1 118.1(2) . . ?
C4 C3 P1 121.9(2) . . ?
C5 C4 C3 119.7(3) . . ?
C5 C4 H4 120.2 . . ?
C3 C4 H4 120.2 . . ?
C6 C5 C4 120.5(3) . . ?
C6 C5 H5 119.8 . . ?
C4 C5 H5 119.8 . . ?
C7 C6 C5 120.2(3) . . ?
C7 C6 H6 119.9 . . ?
C5 C6 H6 119.9 . . ?
C6 C7 C8 119.8(3) . . ?
C6 C7 H7 120.1 . . ?
C8 C7 H7 120.1 . . ?
C7 C8 C3 120.6(3) . . ?
C7 C8 H8 119.7 . . ?
C3 C8 H8 119.7 . . ?
C14 C9 C10 119.3(3) . . ?
C14 C9 P1 117.7(2) . . ?
C10 C9 P1 122.9(2) . . ?
C9 C10 C11 119.7(3) . . ?
C9 C10 H10 120.2 . . ?
C11 C10 H10 120.2 . . ?
C12 C11 C10 120.7(3) . . ?
C12 C11 H11 119.6 . . ?
C10 C11 H11 119.6 . . ?
C11 C12 C13 119.7(3) . . ?
C11 C12 H12 120.1 . . ?
C13 C12 H12 120.1 . . ?
C12 C13 C14 119.7(3) . . ?
C12 C13 H13 120.1 . . ?
C14 C13 H13 120.1 . . ?
C9 C14 C13 120.7(3) . . ?
C9 C14 H14 119.6 . . ?
C13 C14 H14 119.6 . . ?
C16 C15 C20 119.7(3) . . ?
C16 C15 P2 121.6(2) . . ?
C20 C15 P2 118.2(2) . . ?
C15 C16 C17 119.4(3) . . ?
C15 C16 H16 120.3 . . ?
C17 C16 H16 120.3 . . ?
C18 C17 C16 120.4(3) . . ?
C18 C17 H17 119.8 . . ?
C16 C17 H17 119.8 . . ?
C17 C18 C19 120.4(3) . . ?
C17 C18 H18 119.8 . . ?
C19 C18 H18 119.8 . . ?
C18 C19 C20 119.8(3) . . ?
C18 C19 H19 120.1 . . ?
C20 C19 H19 120.1 . . ?
C19 C20 C15 120.4(3) . . ?
C19 C20 H20 119.8 . . ?
C15 C20 H20 119.8 . . ?
C26 C21 C22 119.7(3) . . ?
C26 C21 P2 119.2(2) . . ?
C22 C21 P2 120.5(2) . . ?
C23 C22 C21 119.5(4) . . ?
C23 C22 H22 120.2 . . ?
C21 C22 H22 120.2 . . ?
C24 C23 C22 120.6(4) . . ?
C24 C23 H23 119.7 . . ?
C22 C23 H23 119.7 . . ?
C23 C24 C25 120.0(3) . . ?
C23 C24 H24 120.0 . . ?
C25 C24 H24 120.0 . . ?
C24 C25 C26 119.8(4) . . ?
C24 C25 H25 120.1 . . ?
C26 C25 H25 120.1 . . ?
C21 C26 C25 120.2(3) . . ?
C21 C26 H26 119.9 . . ?
C25 C26 H26 119.9 . . ?
O2 C27 O1 125.9(3) . . ?
O2 C27 C28 119.6(2) . . ?
O1 C27 C28 114.6(2) . . ?
C33 C28 C29 119.3(3) . . ?
C33 C28 C27 119.8(3) . . ?
C29 C28 C27 120.9(3) . . ?
C28 C29 C30 120.2(3) . . ?
C28 C29 H29 119.9 . . ?
C30 C29 H29 119.9 . . ?
C31 C30 C29 120.3(3) . . ?
C31 C30 H30 119.8 . . ?
C29 C30 H30 119.8 . . ?
C30 C31 C32 119.6(3) . . ?
C30 C31 H31 120.2 . . ?
C32 C31 H31 120.2 . . ?
C31 C32 C33 120.3(3) . . ?
C31 C32 H32 119.8 . . ?
C33 C32 H32 119.8 . . ?
C28 C33 C32 120.2(3) . . ?
C28 C33 H33 119.9 . . ?
C32 C33 H33 119.9 . . ?
O4 C34 O3 125.0(3) . . ?
O4 C34 C35 119.6(2) . . ?
O3 C34 C35 115.3(2) . . ?
C36 C35 C40 120.0(3) . . ?
C36 C35 C34 120.7(3) . . ?
C40 C35 C34 119.3(3) . . ?
C35 C36 C37 120.1(3) . . ?
C35 C36 H36 120.0 . . ?
C37 C36 H36 120.0 . . ?
C38 C37 C36 119.5(4) . . ?
C38 C37 H37 120.2 . . ?
C36 C37 H37 120.2 . . ?
C39 C38 C37 120.3(3) . . ?
C39 C38 H38 119.8 . . ?
C37 C38 H38 119.8 . . ?
C38 C39 C40 120.3(3) . . ?
C38 C39 H39 119.8 . . ?
C40 C39 H39 119.8 . . ?
C39 C40 C35 119.7(3) . . ?
C39 C40 H40 120.2 . . ?
C35 C40 H40 120.2 . . ?
O5 C41 Ru 176.0(3) . . ?
Ru O6 H6A 101(4) . . ?
Ru O6 H6B 103(3) . . ?
H6A O6 H6B 102(5) . . ?

loop_
_geom_bond_atom_site_label_1
_geom_bond_atom_site_label_2
_geom_bond_distance
_geom_bond_site_symmetry_2
_geom_bond_publ_flag
Ru C41 1.839(3) . ?
Ru O3 2.1226(19) . ?
Ru O1 2.1436(18) . ?
Ru O6 2.1820(19) . ?
Ru P1 2.2799(7) . ?
Ru P2 2.2856(6) . ?
P1 C3 1.821(3) . ?
P1 C2 1.829(3) . ?
P1 C9 1.845(3) . ?
P2 C21 1.823(3) . ?
P2 C15 1.824(3) . ?
P2 C1 1.844(3) . ?
O1 C27 1.275(3) . ?
O2 C27 1.244(4) . ?
O3 C34 1.273(3) . ?
O4 C34 1.249(4) . ?
C1 C2 1.526(4) . ?
C1 H1A 0.9900 . ?
C1 H1B 0.9900 . ?
C2 H2A 0.9900 . ?
C2 H2B 0.9900 . ?
C3 C8 1.395(4) . ?
C3 C4 1.397(4) . ?
C4 C5 1.390(5) . ?
C4 H4 0.9500 . ?
C5 C6 1.386(5) . ?
C5 H5 0.9500 . ?
C6 C7 1.382(5) . ?
C6 H6 0.9500 . ?
C7 C8 1.389(4) . ?
C7 H7 0.9500 . ?
C8 H8 0.9500 . ?
C9 C14 1.379(4) . ?
C9 C10 1.388(4) . ?
C10 C11 1.390(4) . ?
C10 H10 0.9500 . ?
C11 C12 1.377(5) . ?
C11 H11 0.9500 . ?
C12 C13 1.379(5) . ?
C12 H12 0.9500 . ?
C13 C14 1.391(4) . ?
C13 H13 0.9500 . ?
C14 H14 0.9500 . ?
C15 C16 1.382(4) . ?
C15 C20 1.387(4) . ?
C16 C17 1.399(4) . ?
C16 H16 0.9500 . ?
C17 C18 1.367(5) . ?
C17 H17 0.9500 . ?
C18 C19 1.375(5) . ?
C18 H18 0.9500 . ?
C19 C20 1.385(4) . ?
C19 H19 0.9500 . ?
C20 H20 0.9500 . ?
C21 C26 1.378(4) . ?
C21 C22 1.388(4) . ?
C22 C23 1.387(5) . ?
C22 H22 0.9500 . ?
C23 C24 1.368(6) . ?
C23 H23 0.9500 . ?
C24 C25 1.381(6) . ?
C24 H24 0.9500 . ?
C25 C26 1.387(5) . ?
C25 H25 0.9500 . ?
C26 H26 0.9500 . ?
C27 C28 1.512(4) . ?
C28 C33 1.383(4) . ?
C28 C29 1.384(4) . ?
C29 C30 1.389(4) . ?
C29 H29 0.9500 . ?
C30 C31 1.376(5) . ?
C30 H30 0.9500 . ?
C31 C32 1.380(6) . ?
C31 H31 0.9500 . ?
C32 C33 1.390(5) . ?
C32 H32 0.9500 . ?
C33 H33 0.9500 . ?
C34 C35 1.501(4) . ?
C35 C36 1.383(5) . ?
C35 C40 1.385(4) . ?
C36 C37 1.389(5) . ?
C36 H36 0.9500 . ?
C37 C38 1.383(6) . ?
C37 H37 0.9500 . ?
C38 C39 1.374(6) . ?
C38 H38 0.9500 . ?
C39 C40 1.385(5) . ?
C39 H39 0.9500 . ?
C40 H40 0.9500 . ?
O5 C41 1.147(4) . ?
O6 H6A 0.82(5) . ?
O6 H6B 0.95(6) . ?

loop_
_geom_hbond_atom_site_label_D
_geom_hbond_atom_site_label_H
_geom_hbond_atom_site_label_A
_geom_hbond_distance_DH
_geom_hbond_distance_HA
_geom_hbond_distance_DA
_geom_hbond_angle_DHA
_geom_hbond_site_symmetry_A
_geom_hbond_publ_flag
O6 H6A O2 0.82(5) 1.85(5) 2.631(3) 160(6) . yes
O6 H6B O4 0.95(6) 1.71(6) 2.614(3) 157(5) . yes

loop_
_geom_torsion_atom_site_label_1
_geom_torsion_atom_site_label_2
_geom_torsion_atom_site_label_3
_geom_torsion_atom_site_label_4
_geom_torsion
_geom_torsion_site_symmetry_1
_geom_torsion_site_symmetry_2
_geom_torsion_site_symmetry_3
_geom_torsion_site_symmetry_4
_geom_torsion_publ_flag
C21 P2 C1 C2 -87.9(2) . . . . ?
C15 P2 C1 C2 166.9(2) . . . . ?
Ru P2 C1 C2 39.0(2) . . . . ?
P2 C1 C2 P1 -53.1(2) . . . . ?
C3 P1 C2 C1 -85.5(2) . . . . ?
C9 P1 C2 C1 168.1(2) . . . . ?
Ru P1 C2 C1 44.0(2) . . . . ?
C2 P1 C3 C8 162.6(2) . . . . ?
C9 P1 C3 C8 -87.4(2) . . . . ?
Ru P1 C3 C8 39.5(2) . . . . ?
C2 P1 C3 C4 -27.3(3) . . . . ?
C9 P1 C3 C4 82.7(2) . . . . ?
Ru P1 C3 C4 -150.36(19) . . . . ?
C8 C3 C4 C5 2.3(4) . . . . ?
P1 C3 C4 C5 -167.8(2) . . . . ?
C3 C4 C5 C6 -0.6(5) . . . . ?
C4 C5 C6 C7 -0.9(5) . . . . ?
C5 C6 C7 C8 0.7(5) . . . . ?
C6 C7 C8 C3 1.0(5) . . . . ?
C4 C3 C8 C7 -2.5(4) . . . . ?
P1 C3 C8 C7 167.9(2) . . . . ?
C3 P1 C9 C14 57.2(3) . . . . ?
C2 P1 C9 C14 170.8(2) . . . . ?
Ru P1 C9 C14 -71.2(3) . . . . ?
C3 P1 C9 C10 -120.0(3) . . . . ?
C2 P1 C9 C10 -6.5(3) . . . . ?
Ru P1 C9 C10 111.6(2) . . . . ?
C14 C9 C10 C11 -2.0(5) . . . . ?
P1 C9 C10 C11 175.2(2) . . . . ?
C9 C10 C11 C12 0.3(5) . . . . ?
C10 C11 C12 C13 1.3(5) . . . . ?
C11 C12 C13 C14 -1.2(5) . . . . ?
C10 C9 C14 C13 2.1(5) . . . . ?
P1 C9 C14 C13 -175.2(3) . . . . ?
C12 C13 C14 C9 -0.6(5) . . . . ?
C21 P2 C15 C16 -93.3(3) . . . . ?
C1 P2 C15 C16 18.5(3) . . . . ?
Ru P2 C15 C16 138.6(2) . . . . ?
C21 P2 C15 C20 78.4(2) . . . . ?
C1 P2 C15 C20 -169.8(2) . . . . ?
Ru P2 C15 C20 -49.7(3) . . . . ?
C20 C15 C16 C17 -1.2(5) . . . . ?
P2 C15 C16 C17 170.4(3) . . . . ?
C15 C16 C17 C18 -0.2(5) . . . . ?
C16 C17 C18 C19 1.6(6) . . . . ?
C17 C18 C19 C20 -1.6(5) . . . . ?
C18 C19 C20 C15 0.1(5) . . . . ?
C16 C15 C20 C19 1.2(5) . . . . ?
P2 C15 C20 C19 -170.6(2) . . . . ?
C15 P2 C21 C26 -101.6(2) . . . . ?
C1 P2 C21 C26 149.3(2) . . . . ?
Ru P2 C21 C26 28.2(3) . . . . ?
C15 P2 C21 C22 69.8(3) . . . . ?
C1 P2 C21 C22 -39.3(3) . . . . ?
Ru P2 C21 C22 -160.4(2) . . . . ?
C26 C21 C22 C23 -1.3(5) . . . . ?
P2 C21 C22 C23 -172.7(3) . . . . ?
C21 C22 C23 C24 0.4(6) . . . . ?
C22 C23 C24 C25 1.0(6) . . . . ?
C23 C24 C25 C26 -1.4(6) . . . . ?
C22 C21 C26 C25 0.9(5) . . . . ?
P2 C21 C26 C25 172.4(3) . . . . ?
C24 C25 C26 C21 0.4(6) . . . . ?
Ru O1 C27 O2 1.7(4) . . . . ?
Ru O1 C27 C28 -177.98(16) . . . . ?
O2 C27 C28 C33 0.4(4) . . . . ?
O1 C27 C28 C33 -179.9(3) . . . . ?
O2 C27 C28 C29 -178.6(3) . . . . ?
O1 C27 C28 C29 1.2(4) . . . . ?
C33 C28 C29 C30 -0.4(5) . . . . ?
C27 C28 C29 C30 178.6(3) . . . . ?
C28 C29 C30 C31 0.5(6) . . . . ?
C29 C30 C31 C32 -0.2(6) . . . . ?
C30 C31 C32 C33 -0.2(6) . . . . ?
C29 C28 C33 C32 0.0(5) . . . . ?
C27 C28 C33 C32 -179.0(3) . . . . ?
C31 C32 C33 C28 0.3(6) . . . . ?
Ru O3 C34 O4 11.4(4) . . . . ?
Ru O3 C34 C35 -167.97(18) . . . . ?
O4 C34 C35 C36 168.6(3) . . . . ?
O3 C34 C35 C36 -12.0(4) . . . . ?
O4 C34 C35 C40 -12.3(4) . . . . ?
O3 C34 C35 C40 167.1(3) . . . . ?
C40 C35 C36 C37 0.2(5) . . . . ?
C34 C35 C36 C37 179.3(3) . . . . ?
C35 C36 C37 C38 -2.8(6) . . . . ?
C36 C37 C38 C39 3.5(6) . . . . ?
C37 C38 C39 C40 -1.6(6) . . . . ?
C38 C39 C40 C35 -1.0(6) . . . . ?
C36 C35 C40 C39 1.7(5) . . . . ?
C34 C35 C40 C39 -177.4(3) . . . . ?
